data_2242773
loop_
_publ_author_name
'Wellm, Carsten'
'N\"ather, Christian'

_publ_section_title
;
 Tetrakis(4-benzoylpyridine-\k<i>N</i>)bis(isothiocyanato-\k<i>N</i>)manganese(II)
;
_journal_coeditor_code WM5475
_journal_issue 12
_journal_name_full 'Acta Crystallographica Section E'
_journal_page_first 1899
_journal_page_last 1902
_journal_paper_doi 10.1107/S2056989018016432
_journal_volume 74
_journal_year 2018
_chemical_formula_iupac '[Mn (N C S)2 (C12 H9 N O)4]'
_chemical_formula_moiety 'C50 H36 Mn N6 O4 S2'
_chemical_formula_sum 'C50 H36 Mn N6 O4 S2'
_chemical_formula_weight 903.91
_chemical_name_systematic Tetrakis(4-benzoylpyridine-\k<i>N</i>)bis(isothiocyanato-\k<i>N</i>)manganese(II)
_space_group_crystal_system monoclinic
_space_group_IT_number 14
_space_group_name_Hall '-P 2ybc'
_space_group_name_H-M_alt 'P 1 21/c 1'
_symmetry_space_group_name_Hall '-P 2ybc'
_symmetry_space_group_name_H-M 'P 1 21/c 1'
_atom_sites_solution_hydrogens geom
_audit_creation_method SHELXL-2014
_cell_angle_alpha 90
_cell_angle_beta 90.493(7)
_cell_angle_gamma 90
_cell_formula_units_Z 2
_cell_length_a 9.1463(6)
_cell_length_b 20.9990(11)
_cell_length_c 11.2177(7)
_cell_measurement_reflns_used 22833
_cell_measurement_temperature 200(2)
_cell_measurement_theta_max 27.01
_cell_measurement_theta_min 2.43
_cell_volume 2154.4(2)
_computing_cell_refinement
;
X-Area (Stoe, 2008)
;
_computing_data_collection
;
X-Area (Stoe, 2008)
;
_computing_data_reduction
;
X-Area (Stoe, 2008)
;
_computing_molecular_graphics
;
XP in SHELXTL (Sheldrick, 2008) and DIAMOND (Brandenburg, 1999)
;
_computing_publication_material
;
publCIF (Westrip, 2010)
;
_computing_structure_refinement
;
<i>SHELXL2014/7</i> (Sheldrick, 2015)
;
_computing_structure_solution
;
SHELXS97 (Sheldrick, 2008)
;
_diffrn_ambient_temperature 200(2)
_diffrn_measured_fraction_theta_full 0.999
_diffrn_measured_fraction_theta_max 0.999
_diffrn_measurement_device_type 'Stoe IPDS-1'
_diffrn_measurement_method 'Phi scans'
_diffrn_radiation_type MoK\a
_diffrn_radiation_wavelength 0.71073
_diffrn_reflns_av_R_equivalents 0.0373
_diffrn_reflns_av_unetI/netI 0.0240
_diffrn_reflns_limit_h_max 11
_diffrn_reflns_limit_h_min -11
_diffrn_reflns_limit_k_max 26
_diffrn_reflns_limit_k_min -26
_diffrn_reflns_limit_l_max 14
_diffrn_reflns_limit_l_min -14
_diffrn_reflns_number 22833
_diffrn_reflns_theta_full 25.242
_diffrn_reflns_theta_max 27.010
_diffrn_reflns_theta_min 2.429
_exptl_absorpt_coefficient_mu 0.458
_exptl_absorpt_correction_T_max 0.9885
_exptl_absorpt_correction_T_min 0.8359
_exptl_absorpt_correction_type numerical
_exptl_absorpt_process_details
;
(<i>X-Shape</i> and <i>X-RED32</i>; Stoe, 2008)
;
_exptl_crystal_colour colorless
_exptl_crystal_density_diffrn 1.393
_exptl_crystal_description needle
_exptl_crystal_F_000 934
_exptl_crystal_size_max 0.12
_exptl_crystal_size_mid 0.03
_exptl_crystal_size_min 0.03
_refine_diff_density_max 0.478
_refine_diff_density_min -0.422
_refine_ls_extinction_coef 0.0166(16)
_refine_ls_extinction_expression Fc^*^=kFc[1+0.001xFc^2^\l^3^/sin(2\q)]^-1/4^
_refine_ls_extinction_method SHELXL
_refine_ls_goodness_of_fit_ref 1.035
_refine_ls_hydrogen_treatment constr
_refine_ls_matrix_type full
_refine_ls_number_parameters 287
_refine_ls_number_reflns 4717
_refine_ls_number_restraints 0
_refine_ls_restrained_S_all 1.035
_refine_ls_R_factor_all 0.0504
_refine_ls_R_factor_gt 0.0404
_refine_ls_shift/su_max 0.000
_refine_ls_shift/su_mean 0.000
_refine_ls_structure_factor_coef Fsqd
_refine_ls_weighting_details 'w=1/[\s^2^(Fo^2^)+(0.0684P)^2^+0.6450P] where P=(Fo^2^+2Fc^2^)/3'
_refine_ls_weighting_scheme calc
_refine_ls_wR_factor_gt 0.1026
_refine_ls_wR_factor_ref 0.1089
_reflns_number_gt 3912
_reflns_number_total 4717
_reflns_threshold_expression 'I > 2\s(I)'
_cod_data_source_file wm5475sup1.cif
_cod_data_source_block I
_cod_database_code 2242773
_shelx_space_group_comment
;
The symmetry employed for this shelxl refinement is uniquely defined
by the following loop, which should always be used as a source of
symmetry information in preference to the above space-group names.
They are only intended as comments.
;
_shelxl_version_number 2.014

loop_
_space_group_symop_operation_xyz
'x, y, z'
'-x, y+1/2, -z+1/2'
'-x, -y, -z'
'x, -y-1/2, z-1/2'

loop_
_atom_site_type_symbol
_atom_site_label
_atom_site_fract_x
_atom_site_fract_y
_atom_site_fract_z
_atom_site_U_iso_or_equiv
_atom_site_adp_type
_atom_site_calc_flag
_atom_site_occupancy
Mn Mn1 0.0000 0.5000 0.5000 0.01849(12) Uani d 1
N N1 0.21622(16) 0.51148(7) 0.42577(14) 0.0257(3) Uani d 1
C C1 0.33230(18) 0.52654(8) 0.39340(14) 0.0212(3) Uani d 1
S S1 0.49322(5) 0.54834(3) 0.34865(5) 0.03905(16) Uani d 1
N N11 0.06243(16) 0.40128(7) 0.57884(13) 0.0222(3) Uani d 1
C C11 0.18424(19) 0.37239(8) 0.54236(16) 0.0245(4) Uani d 1
H H11 0.2472 0.3948 0.4901 0.029 Uiso calc 1
C C12 0.2235(2) 0.31115(9) 0.57705(17) 0.0276(4) Uani d 1
H H12 0.3101 0.2920 0.5475 0.033 Uiso calc 1
C C13 0.1348(2) 0.27844(8) 0.65524(15) 0.0240(4) Uani d 1
C C14 0.0115(2) 0.30940(9) 0.69848(16) 0.0267(4) Uani d 1
H H14 -0.0492 0.2892 0.7554 0.032 Uiso calc 1
C C15 -0.0217(2) 0.36995(9) 0.65760(16) 0.0262(4) Uani d 1
H H15 -0.1073 0.3903 0.6862 0.031 Uiso calc 1
C C16 0.1712(2) 0.21249(9) 0.69836(17) 0.0301(4) Uani d 1
C C17 0.2360(2) 0.16528(8) 0.61533(17) 0.0262(4) Uani d 1
C C18 0.3095(2) 0.11280(9) 0.66421(19) 0.0323(4) Uani d 1
H H18 0.3239 0.1100 0.7480 0.039 Uiso calc 1
C C19 0.3611(2) 0.06508(10) 0.5909(2) 0.0396(5) Uani d 1
H H19 0.4118 0.0298 0.6243 0.047 Uiso calc 1
C C20 0.3392(2) 0.06865(10) 0.4687(2) 0.0397(5) Uani d 1
H H20 0.3742 0.0356 0.4186 0.048 Uiso calc 1
C C21 0.2664(2) 0.12032(10) 0.41936(19) 0.0368(5) Uani d 1
H H21 0.2517 0.1226 0.3355 0.044 Uiso calc 1
C C22 0.2148(2) 0.16883(9) 0.49211(17) 0.0298(4) Uani d 1
H H22 0.1652 0.2043 0.4581 0.036 Uiso calc 1
O O11 0.1455(2) 0.19888(8) 0.80158(13) 0.0540(5) Uani d 1
N N31 0.08153(16) 0.54430(7) 0.67799(12) 0.0225(3) Uani d 1
C C31 0.2075(2) 0.57669(9) 0.68841(16) 0.0291(4) Uani d 1
H H31 0.2660 0.5819 0.6195 0.035 Uiso calc 1
C C32 0.2566(2) 0.60297(10) 0.79556(16) 0.0292(4) Uani d 1
H H32 0.3455 0.6264 0.7989 0.035 Uiso calc 1
C C33 0.17349(19) 0.59438(8) 0.89755(15) 0.0230(3) Uani d 1
C C34 0.0450(2) 0.55967(9) 0.88747(15) 0.0254(4) Uani d 1
H H34 -0.0136 0.5522 0.9556 0.030 Uiso calc 1
C C35 0.00293(19) 0.53596(9) 0.77729(16) 0.0256(4) Uani d 1
H H35 -0.0859 0.5127 0.7717 0.031 Uiso calc 1
C C36 0.2209(2) 0.61668(9) 1.01957(15) 0.0266(4) Uani d 1
C C37 0.2974(2) 0.67860(9) 1.03561(15) 0.0258(4) Uani d 1
C C38 0.2813(2) 0.72874(10) 0.95543(18) 0.0349(4) Uani d 1
H H38 0.2243 0.7231 0.8850 0.042 Uiso calc 1
C C39 0.3481(3) 0.78705(10) 0.9779(2) 0.0403(5) Uani d 1
H H39 0.3353 0.8214 0.9236 0.048 Uiso calc 1
C C40 0.4330(2) 0.79497(11) 1.0789(2) 0.0376(5) Uani d 1
H H40 0.4799 0.8346 1.0937 0.045 Uiso calc 1
C C41 0.4501(2) 0.74516(11) 1.15904(19) 0.0387(5) Uani d 1
H H41 0.5086 0.7508 1.2286 0.046 Uiso calc 1
C C42 0.3826(2) 0.68749(10) 1.13822(17) 0.0325(4) Uani d 1
H H42 0.3941 0.6537 1.1938 0.039 Uiso calc 1
O O21 0.19390(18) 0.58258(8) 1.10490(12) 0.0414(4) Uani d 1

loop_
_atom_site_aniso_label
_atom_site_aniso_U_11
_atom_site_aniso_U_22
_atom_site_aniso_U_33
_atom_site_aniso_U_12
_atom_site_aniso_U_13
_atom_site_aniso_U_23
Mn1 0.01830(19) 0.01812(19) 0.01906(19) -0.00066(12) 0.00066(13) -0.00002(13)
N1 0.0184(7) 0.0311(8) 0.0276(8) -0.0008(6) 0.0024(6) 0.0024(6)
C1 0.0247(8) 0.0201(8) 0.0188(7) 0.0036(6) -0.0038(6) 0.0001(6)
S1 0.0221(2) 0.0553(3) 0.0398(3) -0.0059(2) 0.00310(19) 0.0146(2)
N11 0.0260(7) 0.0180(7) 0.0226(7) 0.0007(5) 0.0002(5) -0.0015(5)
C11 0.0269(9) 0.0198(8) 0.0269(8) -0.0004(6) 0.0044(7) 0.0003(7)
C12 0.0277(9) 0.0218(9) 0.0333(9) 0.0029(7) 0.0045(7) -0.0003(7)
C13 0.0308(9) 0.0197(8) 0.0214(8) -0.0013(6) -0.0036(7) -0.0007(6)
C14 0.0318(9) 0.0251(9) 0.0231(8) -0.0024(7) 0.0032(7) 0.0030(7)
C15 0.0277(9) 0.0246(9) 0.0263(8) 0.0022(7) 0.0033(7) 0.0013(7)
C16 0.0411(11) 0.0234(9) 0.0259(9) 0.0002(7) -0.0043(8) 0.0024(7)
C17 0.0284(9) 0.0191(8) 0.0312(9) -0.0009(6) -0.0020(7) 0.0025(7)
C18 0.0320(10) 0.0262(9) 0.0385(10) 0.0010(7) -0.0067(8) 0.0070(8)
C19 0.0320(10) 0.0263(10) 0.0604(14) 0.0095(8) 0.0012(9) 0.0071(9)
C20 0.0407(11) 0.0270(10) 0.0516(13) 0.0072(8) 0.0128(10) -0.0026(9)
C21 0.0480(12) 0.0283(10) 0.0343(10) 0.0037(8) 0.0079(9) -0.0010(8)
C22 0.0377(10) 0.0216(9) 0.0302(9) 0.0044(7) 0.0008(8) 0.0032(7)
O11 0.1033(15) 0.0334(8) 0.0253(7) 0.0149(9) 0.0048(8) 0.0063(6)
N31 0.0257(7) 0.0212(7) 0.0206(7) -0.0026(5) 0.0019(5) -0.0021(5)
C31 0.0318(9) 0.0354(10) 0.0201(8) -0.0108(8) 0.0050(7) -0.0030(7)
C32 0.0293(9) 0.0354(10) 0.0231(8) -0.0102(7) 0.0025(7) -0.0048(7)
C33 0.0276(8) 0.0209(8) 0.0205(8) 0.0010(6) -0.0002(6) 0.0002(6)
C34 0.0284(9) 0.0270(9) 0.0209(8) -0.0007(7) 0.0051(7) 0.0004(7)
C35 0.0245(8) 0.0278(9) 0.0244(8) -0.0047(7) 0.0017(7) -0.0020(7)
C36 0.0285(9) 0.0315(9) 0.0197(8) 0.0028(7) 0.0012(7) 0.0003(7)
C37 0.0261(9) 0.0310(9) 0.0204(8) 0.0022(7) 0.0009(7) -0.0035(7)
C38 0.0445(12) 0.0312(10) 0.0287(10) 0.0012(8) -0.0082(8) -0.0006(8)
C39 0.0524(13) 0.0292(10) 0.0393(11) -0.0004(9) 0.0001(10) -0.0017(9)
C40 0.0341(10) 0.0375(11) 0.0415(11) -0.0050(8) 0.0075(9) -0.0157(9)
C41 0.0327(10) 0.0515(13) 0.0317(10) -0.0031(9) -0.0046(8) -0.0113(9)
C42 0.0340(10) 0.0410(11) 0.0224(9) 0.0018(8) -0.0041(7) -0.0028(8)
O21 0.0565(10) 0.0459(9) 0.0218(7) -0.0123(7) -0.0017(6) 0.0055(6)

loop_
_atom_type_symbol
_atom_type_description
_atom_type_scat_dispersion_real
_atom_type_scat_dispersion_imag
_atom_type_scat_source
C C 0.0033 0.0016 'International Tables Vol C Tables 4.2.6.8 and 6.1.1.4'
H H 0.0000 0.0000 'International Tables Vol C Tables 4.2.6.8 and 6.1.1.4'
N N 0.0061 0.0033 'International Tables Vol C Tables 4.2.6.8 and 6.1.1.4'
O O 0.0106 0.0060 'International Tables Vol C Tables 4.2.6.8 and 6.1.1.4'
S S 0.1246 0.1234 'International Tables Vol C Tables 4.2.6.8 and 6.1.1.4'
Mn Mn 0.3368 0.7283 'International Tables Vol C Tables 4.2.6.8 and 6.1.1.4'

loop_
_geom_angle_atom_site_label_1
_geom_angle_atom_site_label_2
_geom_angle_atom_site_label_3
_geom_angle_site_symmetry_1
_geom_angle_site_symmetry_3
_geom_angle
_geom_angle_publ_flag
N1 Mn1 N1 . 3_566 180.0 ?
N1 Mn1 N31 . 3_566 90.09(5) y
N1 Mn1 N31 3_566 3_566 89.91(5) ?
N1 Mn1 N31 . . 89.91(5) y
N1 Mn1 N31 3_566 . 90.09(5) ?
N31 Mn1 N31 3_566 . 180.0 ?
N1 Mn1 N11 . . 91.35(5) y
N1 Mn1 N11 3_566 . 88.65(5) y
N31 Mn1 N11 3_566 . 92.63(5) y
N31 Mn1 N11 . . 87.37(5) y
N1 Mn1 N11 . 3_566 88.65(5) ?
N1 Mn1 N11 3_566 3_566 91.35(5) ?
N31 Mn1 N11 3_566 3_566 87.37(5) ?
N31 Mn1 N11 . 3_566 92.63(5) ?
N11 Mn1 N11 . 3_566 180.0 ?
C1 N1 Mn1 . . 169.93(14) ?
N1 C1 S1 . . 179.33(17) ?
C11 N11 C15 . . 117.48(15) ?
C11 N11 Mn1 . . 119.44(11) ?
C15 N11 Mn1 . . 123.04(12) ?
N11 C11 C12 . . 123.26(17) ?
N11 C11 H11 . . 118.4 ?
C12 C11 H11 . . 118.4 ?
C13 C12 C11 . . 119.06(17) ?
C13 C12 H12 . . 120.5 ?
C11 C12 H12 . . 120.5 ?
C12 C13 C14 . . 118.06(16) ?
C12 C13 C16 . . 122.15(17) ?
C14 C13 C16 . . 119.73(17) ?
C15 C14 C13 . . 119.30(17) ?
C15 C14 H14 . . 120.4 ?
C13 C14 H14 . . 120.4 ?
N11 C15 C14 . . 122.72(17) ?
N11 C15 H15 . . 118.6 ?
C14 C15 H15 . . 118.6 ?
O11 C16 C17 . . 121.37(17) ?
O11 C16 C13 . . 118.55(18) ?
C17 C16 C13 . . 120.07(16) ?
C22 C17 C18 . . 119.47(18) ?
C22 C17 C16 . . 122.12(16) ?
C18 C17 C16 . . 118.16(17) ?
C19 C18 C17 . . 120.18(19) ?
C19 C18 H18 . . 119.9 ?
C17 C18 H18 . . 119.9 ?
C18 C19 C20 . . 120.15(19) ?
C18 C19 H19 . . 119.9 ?
C20 C19 H19 . . 119.9 ?
C19 C20 C21 . . 120.1(2) ?
C19 C20 H20 . . 119.9 ?
C21 C20 H20 . . 119.9 ?
C20 C21 C22 . . 120.3(2) ?
C20 C21 H21 . . 119.9 ?
C22 C21 H21 . . 119.9 ?
C21 C22 C17 . . 119.80(18) ?
C21 C22 H22 . . 120.1 ?
C17 C22 H22 . . 120.1 ?
C35 N31 C31 . . 117.34(15) ?
C35 N31 Mn1 . . 119.43(11) ?
C31 N31 Mn1 . . 123.19(12) ?
N31 C31 C32 . . 123.08(17) ?
N31 C31 H31 . . 118.5 ?
C32 C31 H31 . . 118.5 ?
C33 C32 C31 . . 118.93(17) ?
C33 C32 H32 . . 120.5 ?
C31 C32 H32 . . 120.5 ?
C34 C33 C32 . . 118.03(16) ?
C34 C33 C36 . . 118.34(16) ?
C32 C33 C36 . . 123.48(16) ?
C35 C34 C33 . . 119.41(16) ?
C35 C34 H34 . . 120.3 ?
C33 C34 H34 . . 120.3 ?
N31 C35 C34 . . 123.17(16) ?
N31 C35 H35 . . 118.4 ?
C34 C35 H35 . . 118.4 ?
O21 C36 C37 . . 121.05(17) ?
O21 C36 C33 . . 118.07(17) ?
C37 C36 C33 . . 120.88(15) ?
C38 C37 C42 . . 119.12(18) ?
C38 C37 C36 . . 122.43(16) ?
C42 C37 C36 . . 118.37(17) ?
C39 C38 C37 . . 120.35(18) ?
C39 C38 H38 . . 119.8 ?
C37 C38 H38 . . 119.8 ?
C40 C39 C38 . . 119.9(2) ?
C40 C39 H39 . . 120.0 ?
C38 C39 H39 . . 120.0 ?
C39 C40 C41 . . 120.1(2) ?
C39 C40 H40 . . 119.9 ?
C41 C40 H40 . . 119.9 ?
C42 C41 C40 . . 120.34(19) ?
C42 C41 H41 . . 119.8 ?
C40 C41 H41 . . 119.8 ?
C41 C42 C37 . . 120.18(19) ?
C41 C42 H42 . . 119.9 ?
C37 C42 H42 . . 119.9 ?

loop_
_geom_bond_atom_site_label_1
_geom_bond_atom_site_label_2
_geom_bond_site_symmetry_2
_geom_bond_distance
_geom_bond_publ_flag
Mn1 N1 . 2.1658(15) y
Mn1 N1 3_566 2.1658(15) ?
Mn1 N31 3_566 2.3200(14) ?
Mn1 N31 . 2.3200(14) y
Mn1 N11 . 2.3232(14) y
Mn1 N11 3_566 2.3232(14) ?
N1 C1 . 1.169(2) ?
C1 S1 . 1.6249(18) ?
N11 C11 . 1.336(2) ?
N11 C15 . 1.348(2) ?
C11 C12 . 1.390(3) ?
C11 H11 . 0.9500 ?
C12 C13 . 1.383(3) ?
C12 H12 . 0.9500 ?
C13 C14 . 1.392(3) ?
C13 C16 . 1.503(2) ?
C14 C15 . 1.385(3) ?
C14 H14 . 0.9500 ?
C15 H15 . 0.9500 ?
C16 O11 . 1.218(2) ?
C16 C17 . 1.487(3) ?
C17 C22 . 1.396(3) ?
C17 C18 . 1.400(3) ?
C18 C19 . 1.382(3) ?
C18 H18 . 0.9500 ?
C19 C20 . 1.386(3) ?
C19 H19 . 0.9500 ?
C20 C21 . 1.386(3) ?
C20 H20 . 0.9500 ?
C21 C22 . 1.390(3) ?
C21 H21 . 0.9500 ?
C22 H22 . 0.9500 ?
N31 C35 . 1.342(2) ?
N31 C31 . 1.343(2) ?
C31 C32 . 1.393(2) ?
C31 H31 . 0.9500 ?
C32 C33 . 1.391(3) ?
C32 H32 . 0.9500 ?
C33 C34 . 1.386(3) ?
C33 C36 . 1.507(2) ?
C34 C35 . 1.384(2) ?
C34 H34 . 0.9500 ?
C35 H35 . 0.9500 ?
C36 O21 . 1.222(2) ?
C36 C37 . 1.487(3) ?
C37 C38 . 1.392(3) ?
C37 C42 . 1.397(2) ?
C38 C39 . 1.391(3) ?
C38 H38 . 0.9500 ?
C39 C40 . 1.379(3) ?
C39 H39 . 0.9500 ?
C40 C41 . 1.387(3) ?
C40 H40 . 0.9500 ?
C41 C42 . 1.378(3) ?
C41 H41 . 0.9500 ?
C42 H42 . 0.9500 ?

loop_
_geom_hbond_atom_site_label_D
_geom_hbond_atom_site_label_H
_geom_hbond_atom_site_label_A
_geom_hbond_site_symmetry_A
_geom_hbond_distance_DH
_geom_hbond_distance_HA
_geom_hbond_distance_DA
_geom_hbond_angle_DHA
C11 H11 N1 . 0.95 2.57 3.215(2) 125.5
C15 H15 N1 3_566 0.95 2.61 3.195(2) 120.3
C15 H15 O21 3_567 0.95 2.54 3.263(2) 132.5
C31 H31 N1 . 0.95 2.66 3.251(2) 120.4
C35 H35 N1 3_566 0.95 2.56 3.181(2) 123.5
C35 H35 O21 3_567 0.95 2.63 3.350(2) 133.0

_cod_database_fobs_code 2242773
